data_7055465
loop_
_publ_author_name
'Lahoud, Marcelo G.'
'Muniz, Elaine C.'
'Arroyos, Guilherme'
'F\'avaro, Marcelo A.'
'Davolos, Marian R.'
'D'Vries, Richard F.'
'Ellena, Javier'
'Freitas, Rafael S.'
'Arrighi, Everton'
'Frem, Regina C. G.'

_publ_section_title
;
 Rare earth coordination dinuclear compounds constructed from
 3,5-dicarboxypyrazolate and succinate intermetallic bridges
;
_journal_issue 6
_journal_name_full 'New J. Chem.'
_journal_page_first 5338
_journal_paper_doi 10.1039/C6NJ00140H
_journal_volume 40
_journal_year 2016
_chemical_formula_moiety '2(C14 H24 Ho2 N4 O20), 1.5(H4 O2)'
_chemical_formula_sum 'C28 H54 Ho4 N8 O43'
_chemical_formula_weight 1850.51
_space_group_crystal_system triclinic
_space_group_IT_number 2
_space_group_name_Hall '-P 1'
_space_group_name_H-M_alt 'P -1'
_symmetry_space_group_name_Hall '-P 1'
_symmetry_space_group_name_H-M 'P -1'
_atom_sites_solution_hydrogens mixed
_audit_creation_date 2015-11-25
_audit_creation_method
;
Olex2 1.2
(compiled 2015.09.30 svn.r3233 for OlexSys, GUI svn.r5103)
;
_audit_update_record
;
2015-11-30 deposited with the CCDC.
2016-04-08 downloaded from the CCDC.
;
_cell_angle_alpha 73.3940(10)
_cell_angle_beta 69.7240(10)
_cell_angle_gamma 63.9800(10)
_cell_formula_units_Z 1
_cell_length_a 10.0930(2)
_cell_length_b 11.3850(2)
_cell_length_c 13.4770(3)
_cell_measurement_reflns_used 14434
_cell_measurement_temperature 293(2)
_cell_measurement_theta_max 26.37
_cell_measurement_theta_min 2.91
_cell_volume 1288.88(5)
_computing_molecular_graphics 'Olex2 (Dolomanov et al., 2009)'
_computing_publication_material 'Olex2 (Dolomanov et al., 2009)'
_computing_structure_refinement 'ShelXL (Sheldrick, 2015)'
_diffrn_ambient_temperature 293.15
_diffrn_detector_area_resol_mean 9
_diffrn_measured_fraction_theta_full 0.996
_diffrn_measured_fraction_theta_max 0.984
_diffrn_measurement_device_type KappaCCD
_diffrn_measurement_method 'CCD rotation images, thick slices'
_diffrn_radiation_type MoK\a
_diffrn_radiation_wavelength 0.71073
_diffrn_reflns_av_R_equivalents 0.0298
_diffrn_reflns_av_unetI/netI 0.0356
_diffrn_reflns_Laue_measured_fraction_full 0.996
_diffrn_reflns_Laue_measured_fraction_max 0.984
_diffrn_reflns_limit_h_max 12
_diffrn_reflns_limit_h_min -12
_diffrn_reflns_limit_k_max 14
_diffrn_reflns_limit_k_min -14
_diffrn_reflns_limit_l_max 16
_diffrn_reflns_limit_l_min -16
_diffrn_reflns_number 10394
_diffrn_reflns_point_group_measured_fraction_full 0.996
_diffrn_reflns_point_group_measured_fraction_max 0.984
_diffrn_reflns_theta_full 25.242
_diffrn_reflns_theta_max 26.557
_diffrn_reflns_theta_min 3.164
_diffrn_source 'Enraf Nonius FR590'
_exptl_absorpt_coefficient_mu 6.200
_exptl_absorpt_correction_T_max 0.319
_exptl_absorpt_correction_T_min 0.077
_exptl_absorpt_correction_type gaussian
_exptl_absorpt_process_details
;
P. Coppens, L. Leiserowitz, D Rabinovich, Acta Cryst.
   (1965), 18, 1035-1038
;
_exptl_crystal_colour 'light pink'
_exptl_crystal_colour_modifier light
_exptl_crystal_colour_primary pink
_exptl_crystal_density_diffrn 2.384
_exptl_crystal_description prism
_exptl_crystal_F_000 890
_exptl_crystal_size_max 0.43
_exptl_crystal_size_mid 0.33
_exptl_crystal_size_min 0.22
_refine_diff_density_max 2.193
_refine_diff_density_min -2.715
_refine_diff_density_rms 0.244
_refine_ls_extinction_coef 0.0022(4)
_refine_ls_extinction_expression Fc^*^=kFc[1+0.001xFc^2^\l^3^/sin(2\q)]^-1/4^
_refine_ls_extinction_method 'SHELXL-2014/7 (Sheldrick 2014'
_refine_ls_goodness_of_fit_ref 1.080
_refine_ls_hydrogen_treatment constr
_refine_ls_matrix_type full
_refine_ls_number_parameters 387
_refine_ls_number_reflns 5280
_refine_ls_number_restraints 0
_refine_ls_restrained_S_all 1.080
_refine_ls_R_factor_all 0.0381
_refine_ls_R_factor_gt 0.0344
_refine_ls_shift/su_max 0.001
_refine_ls_shift/su_mean 0.000
_refine_ls_structure_factor_coef Fsqd
_refine_ls_weighting_details 'w=1/[\s^2^(Fo^2^)+(0.0645P)^2^+1.1986P] where P=(Fo^2^+2Fc^2^)/3'
_refine_ls_weighting_scheme calc
_refine_ls_wR_factor_gt 0.0928
_refine_ls_wR_factor_ref 0.0956
_reflns_Friedel_coverage 0.000
_reflns_number_gt 4775
_reflns_number_total 5280
_reflns_threshold_expression 'I > 2\s(I)'
_cod_data_source_file c6nj00140h2.cif
_cod_data_source_block hosuc
_cod_depositor_comments 'Adding full bibliography for 7055457--7055469.cif.'
_cod_database_code 7055465
_shelx_space_group_comment
;
The symmetry employed for this shelxl refinement is uniquely defined
by the following loop, which should always be used as a source of
symmetry information in preference to the above space-group names.
They are only intended as comments.
;
_shelx_estimated_absorpt_t_max 0.342
_shelx_estimated_absorpt_t_min 0.176
_olex2_refinement_description
;
1. Fixed Uiso
 At 1.2 times of:
  All C(H) groups, All C(H,H) groups, All N(H) groups
 At 1.5 times of:
  All O(H,H) groups
2. Others
 Fixed Sof: O1W(0.5) H1WA(0.5) H1WB(0.5)
3.a Riding coordinates:
 O5(H5A,H5B), O7(H7A,H7B), O8(H8A,H8B), O11(H11A,H11B), C18(H18A,H18B),
 C19(H19A,H19B), O1W(H1WA,H1WB)
3.b Free rotating group:
 O2W(H2WA,H2WB)
3.c Rotating group:
 O6(H6A,H6B), O12(H12A,H12B), O13(H13A,H13B), O14(H14A,H14B)
3.d Aromatic/amide H refined with riding coordinates:
 N1'(H1'), N1(H1), C3'(H3'), C3(H3)
;
_shelx_shelxl_version_number 2014/7
_olex2_submission_special_instructions 'No special instructions were received'

loop_
_space_group_symop_operation_xyz
'x, y, z'
'-x, -y, -z'

loop_
_atom_site_label
_atom_site_type_symbol
_atom_site_fract_x
_atom_site_fract_y
_atom_site_fract_z
_atom_site_U_iso_or_equiv
_atom_site_adp_type
_atom_site_occupancy
_atom_site_site_symmetry_order
_atom_site_calc_flag
_atom_site_refinement_flags_posn
_atom_site_refinement_flags_occupancy
Ho1 Ho -0.09826(2) 0.54768(2) 0.29632(2) 0.01755(10) Uani 1 1 d . .
Ho2 Ho 0.27404(2) -0.09669(2) 0.19998(2) 0.01850(10) Uani 1 1 d . .
O1 O -0.1255(4) 0.5210(3) 0.1410(3) 0.0271(8) Uani 1 1 d . .
O1' O -0.3602(4) 0.5691(3) 0.3389(3) 0.0255(7) Uani 1 1 d . .
O2 O -0.2776(5) 0.5278(4) 0.0509(4) 0.0526(13) Uani 1 1 d . .
O2' O -0.5367(4) 0.4837(3) 0.3786(3) 0.0322(9) Uani 1 1 d . .
O3' O -0.1530(5) -0.0815(4) 0.4249(5) 0.0570(14) Uani 1 1 d . .
O3 O -0.1475(4) -0.0396(3) 0.1174(3) 0.0296(8) Uani 1 1 d . .
O4 O 0.0777(4) -0.1223(3) 0.1554(3) 0.0251(7) Uani 1 1 d . .
O4' O 0.0770(4) -0.0709(3) 0.3559(3) 0.0273(8) Uani 1 1 d . .
O5 O 0.0727(5) 0.6335(4) 0.1548(3) 0.0368(9) Uani 1 1 d . .
H5A H 0.0803 0.7223 0.1306 0.055 Uiso 1 1 d R .
H5B H 0.1674 0.6050 0.1166 0.055 Uiso 1 1 d R .
O6 O -0.2530(4) 0.7715(3) 0.2436(3) 0.0326(9) Uani 1 1 d . .
H6A H -0.3164 0.7761 0.2101 0.049 Uiso 1 1 d GR .
H6B H -0.1965 0.8156 0.2004 0.049 Uiso 1 1 d GR .
O7 O -0.0125(4) 0.6798(4) 0.3608(3) 0.0375(9) Uani 1 1 d . .
H7A H 0.0322 0.7008 0.3916 0.056 Uiso 1 1 d R .
H7B H -0.0468 0.7502 0.3145 0.056 Uiso 1 1 d R .
O8 O -0.2203(4) 0.5695(5) 0.4753(3) 0.0410(10) Uani 1 1 d . .
H8A H -0.2993 0.5409 0.5139 0.062 Uiso 1 1 d R .
H8B H -0.1825 0.5920 0.5235 0.062 Uiso 1 1 d R .
O9 O 0.1035(4) 0.4091(3) 0.3833(3) 0.0296(8) Uani 1 1 d . .
O10 O 0.1429(4) 0.3690(3) 0.2248(3) 0.0254(7) Uani 1 1 d . .
O11 O 0.3022(4) -0.3234(3) 0.2394(4) 0.0398(10) Uani 1 1 d . .
H11A H 0.2417 -0.3358 0.2173 0.060 Uiso 1 1 d R .
H11B H 0.3093 -0.3752 0.3000 0.060 Uiso 1 1 d R .
O12 O 0.3356(4) -0.0922(4) 0.0154(3) 0.0314(8) Uani 1 1 d . .
H12A H 0.4039 -0.0543 -0.0212 0.047 Uiso 1 1 d GR .
H12B H 0.2531 -0.0461 -0.0107 0.047 Uiso 1 1 d GR .
O13 O 0.5539(4) -0.2278(4) 0.1272(4) 0.0397(9) Uani 1 1 d . .
H13A H 0.5886 -0.1939 0.0600 0.060 Uiso 1 1 d GR .
H13B H 0.5691 -0.3108 0.1276 0.060 Uiso 1 1 d GR .
O14 O 0.3985(4) -0.1958(4) 0.3413(3) 0.0332(8) Uani 1 1 d . .
H14A H 0.4502 -0.1511 0.3424 0.050 Uiso 1 1 d GR .
H14B H 0.4630 -0.2771 0.3331 0.050 Uiso 1 1 d GR .
O15 O 0.2669(4) 0.0756(3) 0.2822(3) 0.0279(8) Uani 1 1 d . .
O16 O 0.4197(4) 0.0455(4) 0.1243(3) 0.0364(9) Uani 1 1 d . .
N1' N -0.0557(5) 0.1997(4) 0.3716(3) 0.0237(9) Uani 1 1 d . .
H1' H 0.0409 0.1670 0.3656 0.028 Uiso 1 1 calc R .
N1 N 0.0344(5) 0.2498(4) 0.1288(4) 0.0236(9) Uani 1 1 d . .
H1 H 0.0906 0.2841 0.1361 0.028 Uiso 1 1 calc R .
N2' N -0.1405(4) 0.3295(4) 0.3631(3) 0.0226(8) Uani 1 1 d . .
N2 N 0.0719(5) 0.1186(4) 0.1388(3) 0.0224(8) Uani 1 1 d . .
C1 C -0.1739(6) 0.4690(5) 0.0984(4) 0.0278(11) Uani 1 1 d . .
C1' C -0.0655(6) -0.0212(5) 0.3904(4) 0.0281(11) Uani 1 1 d . .
C2' C -0.1387(5) 0.1262(4) 0.3907(4) 0.0219(10) Uani 1 1 d . .
C2 C -0.1022(5) 0.3209(4) 0.1059(4) 0.0223(10) Uani 1 1 d . .
C3' C -0.2866(5) 0.2121(5) 0.3972(4) 0.0237(10) Uani 1 1 d . .
H3' H -0.3713 0.1912 0.4109 0.028 Uiso 1 1 calc R .
C3 C -0.1557(5) 0.2321(4) 0.0992(4) 0.0230(10) Uani 1 1 d . .
H3 H -0.2464 0.2507 0.0835 0.028 Uiso 1 1 calc R .
C4 C -0.0450(5) 0.1089(5) 0.1208(4) 0.0214(9) Uani 1 1 d . .
C4' C -0.2832(5) 0.3379(5) 0.3789(4) 0.0213(9) Uani 1 1 d . .
C5' C -0.4031(5) 0.4709(5) 0.3660(4) 0.0225(10) Uani 1 1 d . .
C5 C -0.0387(5) -0.0272(4) 0.1324(4) 0.0197(9) Uani 1 1 d . .
C17 C 0.3711(5) 0.1003(5) 0.2059(4) 0.0248(10) Uani 1 1 d . .
C18 C 0.4411(6) 0.1898(5) 0.2108(5) 0.0319(12) Uani 1 1 d . .
H18A H 0.5429 0.1375 0.2178 0.038 Uiso 1 1 d R .
H18B H 0.4438 0.2534 0.1465 0.038 Uiso 1 1 d R .
C19 C 0.3539(6) 0.2646(5) 0.3062(5) 0.0310(12) Uani 1 1 d . .
H19A H 0.4059 0.3178 0.3058 0.037 Uiso 1 1 d R .
H19B H 0.3551 0.1998 0.3698 0.037 Uiso 1 1 d R .
C20 C 0.1926(5) 0.3513(4) 0.3041(4) 0.0230(10) Uani 1 1 d . .
O1W O 0.4332(12) 0.5323(13) 0.0672(11) 0.085(4) Uani 0.5 1 d . P
H1WA H 0.5223 0.5302 0.0517 0.128 Uiso 0.5 1 d R P
H1WB H 0.4252 0.5032 0.0194 0.128 Uiso 0.5 1 d R P
O2W O 0.4289(8) 0.0718(8) 0.5862(8) 0.102(2) Uani 1 1 d . .
H2WA H 0.3634 0.0475 0.5814 0.153 Uiso 1 1 d G .
H2WB H 0.3848 0.1489 0.6031 0.153 Uiso 1 1 d G .

loop_
_atom_site_aniso_label
_atom_site_aniso_U_11
_atom_site_aniso_U_22
_atom_site_aniso_U_33
_atom_site_aniso_U_23
_atom_site_aniso_U_13
_atom_site_aniso_U_12
Ho1 0.01902(14) 0.01780(14) 0.01832(15) -0.00292(9) -0.00609(9) -0.00813(9)
Ho2 0.01902(14) 0.01805(14) 0.01972(15) -0.00283(9) -0.00667(9) -0.00696(10)
O1 0.0363(19) 0.0234(17) 0.028(2) -0.0032(14) -0.0157(16) -0.0117(15)
O1' 0.0242(17) 0.0204(16) 0.035(2) -0.0015(14) -0.0103(15) -0.0114(14)
O2 0.064(3) 0.027(2) 0.086(4) -0.005(2) -0.060(3) -0.0055(19)
O2' 0.0222(17) 0.0321(19) 0.044(2) 0.0010(17) -0.0108(16) -0.0144(15)
O3' 0.033(2) 0.030(2) 0.103(4) -0.023(2) 0.007(2) -0.0189(18)
O3 0.0341(19) 0.0258(17) 0.040(2) 0.0046(15) -0.0215(17) -0.0183(15)
O4 0.0253(17) 0.0207(16) 0.033(2) -0.0030(14) -0.0131(15) -0.0081(13)
O4' 0.0268(18) 0.0253(17) 0.0271(19) -0.0040(14) -0.0036(15) -0.0101(14)
O5 0.049(2) 0.038(2) 0.030(2) -0.0045(17) -0.0012(17) -0.0287(18)
O6 0.0324(19) 0.0245(18) 0.045(2) 0.0014(16) -0.0155(17) -0.0141(15)
O7 0.044(2) 0.035(2) 0.044(2) -0.0130(18) -0.0071(19) -0.0225(18)
O8 0.034(2) 0.081(3) 0.023(2) -0.023(2) 0.0048(16) -0.034(2)
O9 0.0279(18) 0.0310(19) 0.031(2) -0.0136(16) -0.0144(15) -0.0016(15)
O10 0.0292(17) 0.0287(17) 0.0242(18) -0.0072(14) -0.0094(14) -0.0124(14)
O11 0.043(2) 0.0252(19) 0.062(3) 0.0025(18) -0.034(2) -0.0125(17)
O12 0.0258(18) 0.049(2) 0.0204(18) -0.0055(16) -0.0045(14) -0.0158(17)
O13 0.039(2) 0.034(2) 0.046(3) -0.0111(18) -0.0193(19) -0.0045(17)
O14 0.0317(19) 0.0335(19) 0.030(2) -0.0078(16) -0.0169(16) -0.0003(15)
O15 0.0262(17) 0.0266(17) 0.032(2) -0.0066(15) -0.0045(15) -0.0123(14)
O16 0.037(2) 0.040(2) 0.040(2) -0.0219(18) 0.0041(17) -0.0229(18)
N1' 0.0205(19) 0.020(2) 0.029(2) -0.0017(17) -0.0071(17) -0.0071(16)
N1 0.025(2) 0.021(2) 0.031(2) -0.0058(17) -0.0116(17) -0.0093(17)
N2' 0.0213(19) 0.0169(19) 0.027(2) -0.0027(16) -0.0059(17) -0.0054(16)
N2 0.028(2) 0.0176(19) 0.024(2) -0.0026(16) -0.0087(17) -0.0092(16)
C1 0.029(3) 0.022(2) 0.031(3) -0.003(2) -0.014(2) -0.005(2)
C1' 0.030(3) 0.021(2) 0.035(3) -0.007(2) -0.005(2) -0.011(2)
C2' 0.025(2) 0.020(2) 0.021(2) -0.0029(18) -0.0035(19) -0.0111(19)
C2 0.028(2) 0.019(2) 0.022(2) -0.0019(18) -0.0124(19) -0.0069(19)
C3' 0.024(2) 0.026(2) 0.024(3) -0.0007(19) -0.0047(19) -0.0149(19)
C3 0.022(2) 0.023(2) 0.024(3) 0.0010(19) -0.0102(19) -0.0087(18)
C4 0.025(2) 0.025(2) 0.018(2) -0.0031(18) -0.0083(18) -0.0106(19)
C4' 0.021(2) 0.025(2) 0.020(2) -0.0044(19) -0.0062(18) -0.0093(19)
C5' 0.020(2) 0.026(2) 0.022(2) -0.0034(19) -0.0064(18) -0.0090(19)
C5 0.022(2) 0.020(2) 0.017(2) -0.0060(18) -0.0013(18) -0.0094(18)
C17 0.018(2) 0.022(2) 0.035(3) -0.008(2) -0.008(2) -0.0037(18)
C18 0.022(2) 0.032(3) 0.047(3) -0.017(2) -0.004(2) -0.012(2)
C19 0.025(3) 0.035(3) 0.040(3) -0.019(2) -0.012(2) -0.006(2)
C20 0.024(2) 0.021(2) 0.032(3) -0.008(2) -0.010(2) -0.0098(19)
O1W 0.052(6) 0.126(11) 0.100(10) -0.073(9) 0.000(6) -0.035(7)
O2W 0.091(5) 0.105(6) 0.110(6) -0.051(5) -0.026(5) -0.017(4)

loop_
_atom_type_symbol
_atom_type_description
_atom_type_scat_dispersion_real
_atom_type_scat_dispersion_imag
_atom_type_scat_source
C C 0.0033 0.0016 'International Tables Vol C Tables 4.2.6.8 and 6.1.1.4'
H H 0.0000 0.0000 'International Tables Vol C Tables 4.2.6.8 and 6.1.1.4'
Ho Ho -0.2175 4.6783 'International Tables Vol C Tables 4.2.6.8 and 6.1.1.4'
N N 0.0061 0.0033 'International Tables Vol C Tables 4.2.6.8 and 6.1.1.4'
O O 0.0106 0.0060 'International Tables Vol C Tables 4.2.6.8 and 6.1.1.4'

loop_
_geom_angle_atom_site_label_1
_geom_angle_atom_site_label_2
_geom_angle_atom_site_label_3
_geom_angle
O1 Ho1 O1' 75.13(13)
O1 Ho1 O5 75.52(13)
O1 Ho1 O6 81.88(13)
O1 Ho1 O7 141.21(13)
O1 Ho1 O8 143.62(13)
O1 Ho1 O9 127.03(12)
O1 Ho1 O10 74.72(12)
O1 Ho1 N2' 80.55(13)
O1 Ho1 C20 101.28(13)
O1' Ho1 O7 124.37(12)
O1' Ho1 O10 130.62(11)
O1' Ho1 N2' 64.95(12)
O1' Ho1 C20 139.88(12)
O5 Ho1 O1' 137.41(13)
O5 Ho1 O7 68.39(13)
O5 Ho1 O9 90.43(13)
O5 Ho1 O10 68.07(12)
O5 Ho1 N2' 137.65(13)
O5 Ho1 C20 76.10(14)
O6 Ho1 O1' 70.43(11)
O6 Ho1 O5 75.46(14)
O6 Ho1 O7 75.88(13)
O6 Ho1 O9 143.98(12)
O6 Ho1 O10 140.41(13)
O6 Ho1 N2' 134.84(12)
O6 Ho1 C20 149.56(13)
O7 Ho1 N2' 136.81(14)
O7 Ho1 C20 83.75(13)
O8 Ho1 O1' 68.76(13)
O8 Ho1 O5 136.49(14)
O8 Ho1 O6 89.99(15)
O8 Ho1 O7 68.33(14)
O8 Ho1 O9 77.63(14)
O8 Ho1 O10 127.25(14)
O8 Ho1 N2' 80.47(15)
O8 Ho1 C20 103.36(15)
O9 Ho1 O1' 132.03(12)
O9 Ho1 O7 68.11(13)
O9 Ho1 O10 52.92(12)
O9 Ho1 N2' 76.80(12)
O9 Ho1 C20 26.52(13)
O10 Ho1 O7 103.44(12)
O10 Ho1 N2' 72.21(12)
O10 Ho1 C20 26.60(13)
N2' Ho1 C20 75.00(13)
O4 Ho2 O13 121.87(12)
O4 Ho2 O15 131.60(11)
O4 Ho2 O16 135.24(13)
O4 Ho2 N2 64.98(12)
O4 Ho2 C17 141.61(12)
O4' Ho2 O4 76.19(12)
O4' Ho2 O11 85.68(13)
O4' Ho2 O12 144.56(12)
O4' Ho2 O13 143.09(13)
O4' Ho2 O14 75.29(13)
O4' Ho2 O15 71.98(12)
O4' Ho2 O16 123.89(12)
O4' Ho2 N2 79.02(12)
O4' Ho2 C17 98.19(13)
O11 Ho2 O4 69.10(11)
O11 Ho2 O13 73.95(14)
O11 Ho2 O15 140.90(13)
O11 Ho2 O16 142.26(13)
O11 Ho2 N2 133.80(13)
O11 Ho2 C17 149.16(13)
O12 Ho2 O4 70.27(12)
O12 Ho2 O11 92.69(14)
O12 Ho2 O13 68.38(13)
O12 Ho2 O14 138.06(13)
O12 Ho2 O15 124.06(12)
O12 Ho2 O16 76.21(13)
O12 Ho2 N2 76.79(13)
O12 Ho2 C17 100.94(14)
O13 Ho2 N2 136.80(14)
O13 Ho2 C17 85.50(13)
O14 Ho2 O4 134.50(12)
O14 Ho2 O11 74.07(14)
O14 Ho2 O13 69.72(13)
O14 Ho2 O15 69.49(12)
O14 Ho2 O16 90.22(14)
O14 Ho2 N2 140.08(13)
O14 Ho2 C17 77.37(14)
O15 Ho2 O13 105.30(12)
O15 Ho2 N2 73.79(12)
O15 Ho2 C17 26.27(13)
O16 Ho2 O13 68.41(13)
O16 Ho2 O15 52.37(12)
O16 Ho2 N2 79.31(14)
O16 Ho2 C17 26.20(14)
N2 Ho2 C17 76.65(13)
C1 O1 Ho1 148.2(3)
C5' O1' Ho1 124.4(3)
C5 O4 Ho2 124.1(3)
C1' O4' Ho2 143.1(4)
Ho1 O5 H5A 133.9
Ho1 O5 H5B 138.8
H5A O5 H5B 84.3
Ho1 O6 H6A 111.4
Ho1 O6 H6B 110.8
H6A O6 H6B 107.9
Ho1 O7 H7A 162.0
Ho1 O7 H7B 92.1
H7A O7 H7B 105.3
Ho1 O8 H8A 122.9
Ho1 O8 H8B 125.1
H8A O8 H8B 110.8
C20 O9 Ho1 95.3(3)
C20 O10 Ho1 91.9(3)
Ho2 O11 H11A 112.3
Ho2 O11 H11B 126.3
H11A O11 H11B 107.1
Ho2 O12 H12A 112.3
Ho2 O12 H12B 111.6
H12A O12 H12B 106.7
Ho2 O13 H13A 111.5
Ho2 O13 H13B 110.4
H13A O13 H13B 107.4
Ho2 O14 H14A 111.1
Ho2 O14 H14B 110.5
H14A O14 H14B 107.8
C17 O15 Ho2 93.2(3)
C17 O16 Ho2 95.3(3)
N2' N1' H1' 123.8
N2' N1' C2' 112.3(4)
C2' N1' H1' 123.8
N2 N1 H1 124.1
N2 N1 C2 111.8(4)
C2 N1 H1 124.1
N1' N2' Ho1 137.9(3)
N1' N2' C4' 104.8(4)
C4' N2' Ho1 116.1(3)
N1 N2 Ho2 138.2(3)
C4 N2 Ho2 116.7(3)
C4 N2 N1 104.6(4)
O1 C1 C2 117.2(4)
O2 C1 O1 126.5(5)
O2 C1 C2 116.4(5)
O3' C1' O4' 126.3(5)
O3' C1' C2' 116.2(4)
O4' C1' C2' 117.5(4)
N1' C2' C1' 121.9(4)
N1' C2' C3' 106.9(4)
C3' C2' C1' 130.8(4)
N1 C2 C1 121.8(4)
N1 C2 C3 107.1(4)
C3 C2 C1 131.0(4)
C2' C3' H3' 127.4
C2' C3' C4' 105.2(4)
C4' C3' H3' 127.4
C2 C3 H3 127.6
C2 C3 C4 104.8(4)
C4 C3 H3 127.6
N2 C4 C3 111.7(4)
N2 C4 C5 116.6(4)
C3 C4 C5 131.6(4)
N2' C4' C3' 110.7(4)
N2' C4' C5' 117.9(4)
C3' C4' C5' 131.2(4)
O1' C5' C4' 116.3(4)
O2' C5' O1' 123.4(4)
O2' C5' C4' 120.3(4)
O3 C5 O4 124.7(4)
O3 C5 C4 118.1(4)
O4 C5 C4 117.1(4)
O15 C17 Ho2 60.5(2)
O15 C17 O16 118.7(4)
O15 C17 C18 121.8(5)
O16 C17 Ho2 58.5(3)
O16 C17 C18 119.4(5)
C18 C17 Ho2 172.6(3)
C17 C18 H18A 108.8
C17 C18 H18B 109.8
C17 C18 C19 112.8(4)
H18A C18 H18B 109.5
C19 C18 H18A 107.6
C19 C18 H18B 108.3
C18 C19 H19A 108.6
C18 C19 H19B 107.3
H19A C19 H19B 109.5
C20 C19 C18 112.9(4)
C20 C19 H19A 109.2
C20 C19 H19B 109.4
O9 C20 Ho1 58.2(2)
O9 C20 C19 119.4(4)
O10 C20 Ho1 61.5(2)
O10 C20 O9 119.0(4)
O10 C20 C19 121.6(4)
C19 C20 Ho1 171.2(3)
H1WA O1W H1WB 108.9
H2WA O2W H2WB 109.5

loop_
_geom_bond_atom_site_label_1
_geom_bond_atom_site_label_2
_geom_bond_distance
Ho1 O1 2.321(4)
Ho1 O1' 2.416(3)
Ho1 O5 2.388(4)
Ho1 O6 2.384(3)
Ho1 O7 2.486(4)
Ho1 O8 2.326(4)
Ho1 O9 2.407(3)
Ho1 O10 2.478(3)
Ho1 N2' 2.558(4)
Ho1 C20 2.819(5)
Ho2 O4 2.409(3)
Ho2 O4' 2.324(3)
Ho2 O11 2.388(4)
Ho2 O12 2.336(4)
Ho2 O13 2.527(4)
Ho2 O14 2.380(3)
Ho2 O15 2.479(3)
Ho2 O16 2.435(4)
Ho2 N2 2.545(4)
Ho2 C17 2.842(5)
O1 C1 1.249(6)
O1' C5' 1.286(5)
O2 C1 1.248(6)
O2' C5' 1.245(6)
O3' C1' 1.238(6)
O3 C5 1.254(6)
O4 C5 1.263(5)
O4' C1' 1.256(6)
O5 H5A 0.9981
O5 H5B 0.8758
O6 H6A 0.8789
O6 H6B 0.8779
O7 H7A 0.8455
O7 H7B 0.8786
O8 H8A 0.9250
O8 H8B 0.9931
O9 C20 1.264(6)
O10 C20 1.263(6)
O11 H11A 0.8397
O11 H11B 0.8645
O12 H12A 0.8996
O12 H12B 0.8983
O13 H13A 0.8885
O13 H13B 0.8875
O14 H14A 0.8800
O14 H14B 0.8793
O15 C17 1.260(6)
O16 C17 1.260(6)
N1' H1' 0.8600
N1' N2' 1.338(6)
N1' C2' 1.346(6)
N1 H1 0.8600
N1 N2 1.348(5)
N1 C2 1.350(6)
N2' C4' 1.344(6)
N2 C4 1.338(6)
C1 C2 1.504(7)
C1' C2' 1.508(6)
C2' C3' 1.367(6)
C2 C3 1.374(7)
C3' H3' 0.9300
C3' C4' 1.396(6)
C3 H3 0.9300
C3 C4 1.386(6)
C4 C5 1.487(6)
C4' C5' 1.475(6)
C17 C18 1.498(7)
C18 H18A 0.9583
C18 H18B 0.9581
C18 C19 1.528(8)
C19 H19A 0.9587
C19 H19B 0.9583
C19 C20 1.494(7)
O1W H1WA 0.8405
O1W H1WB 0.8445
O2W H2WA 0.8482
O2W H2WB 0.8487

loop_
_geom_torsion_atom_site_label_1
_geom_torsion_atom_site_label_2
_geom_torsion_atom_site_label_3
_geom_torsion_atom_site_label_4
_geom_torsion
Ho1 O1 C1 O2 113.8(7)
Ho1 O1 C1 C2 -65.4(8)
Ho1 O1' C5' O2' -173.5(4)
Ho1 O1' C5' C4' 4.6(6)
Ho1 O9 C20 O10 -9.5(5)
Ho1 O9 C20 C19 170.1(4)
Ho1 O10 C20 O9 9.2(4)
Ho1 O10 C20 C19 -170.4(4)
Ho1 N2' C4' C3' 169.9(3)
Ho1 N2' C4' C5' -5.4(6)
Ho2 O4 C5 O3 -174.0(4)
Ho2 O4 C5 C4 6.9(6)
Ho2 O4' C1' O3' 103.2(7)
Ho2 O4' C1' C2' -77.1(7)
Ho2 O15 C17 O16 6.5(5)
Ho2 O15 C17 C18 -171.9(4)
Ho2 O16 C17 O15 -6.7(5)
Ho2 O16 C17 C18 171.8(4)
Ho2 N2 C4 C3 173.5(3)
Ho2 N2 C4 C5 -3.5(5)
O1 C1 C2 N1 -18.5(7)
O1 C1 C2 C3 157.1(5)
O2 C1 C2 N1 162.1(5)
O2 C1 C2 C3 -22.2(9)
O3' C1' C2' N1' 169.2(5)
O3' C1' C2' C3' -18.5(9)
O4' C1' C2' N1' -10.5(8)
O4' C1' C2' C3' 161.8(5)
O15 C17 C18 C19 -10.5(7)
O16 C17 C18 C19 171.1(5)
N1' N2' C4' C3' -0.1(5)
N1' N2' C4' C5' -175.3(4)
N1' C2' C3' C4' 1.1(5)
N1 N2 C4 C3 0.2(6)
N1 N2 C4 C5 -176.8(4)
N1 C2 C3 C4 0.9(6)
N2' N1' C2' C1' 172.7(4)
N2' N1' C2' C3' -1.3(6)
N2' C4' C5' O1' 1.0(7)
N2' C4' C5' O2' 179.2(5)
N2 N1 C2 C1 175.7(4)
N2 N1 C2 C3 -0.9(6)
N2 C4 C5 O3 179.1(4)
N2 C4 C5 O4 -1.8(7)
C1 C2 C3 C4 -175.2(5)
C1' C2' C3' C4' -172.1(5)
C2' N1' N2' Ho1 -165.6(4)
C2' N1' N2' C4' 0.8(6)
C2' C3' C4' N2' -0.7(6)
C2' C3' C4' C5' 173.8(5)
C2 N1 N2 Ho2 -170.6(4)
C2 N1 N2 C4 0.4(6)
C2 C3 C4 N2 -0.7(6)
C2 C3 C4 C5 175.7(5)
C3' C4' C5' O1' -173.1(5)
C3' C4' C5' O2' 5.1(8)
C3 C4 C5 O3 2.8(8)
C3 C4 C5 O4 -178.1(5)
C17 C18 C19 C20 -60.4(6)
C18 C19 C20 O9 173.4(4)
C18 C19 C20 O10 -7.0(7)
